data_4339084
loop_
_publ_author_name
'Majumdar, Amit'
'Pal, Kuntal'
'Nagarajan, Kowliki'
'Sarkar, Sabyasachi'

_publ_section_title
;
 Desoxo molybdenum(IV) and tungsten(IV) bis(dithiolene) complexes:
 monomer-dimer interconversion involving reversible thiol bridge
 formation.
;
_journal_issue 15
_journal_name_full 'Inorganic chemistry'
_journal_page_first 6136
_journal_page_last 6147
_journal_paper_doi 10.1021/ic7006777
_journal_volume 46
_journal_year 2007
_chemical_formula_moiety '2(C24 H20 P), C20 H10 N4 S6 W, 0.5(C3 H8 O)'
_chemical_formula_sum 'C69.5 H54 N4 O0.5 P2 S6 W'
_chemical_formula_weight 1391.36
_chemical_name_systematic 'Tetraphenylphosphonium bis(1,2-dicyanoethylenedithiolato)-bis(phenylthiolato)-tungsten(IV)'
_space_group_IT_number 14
_symmetry_cell_setting monoclinic
_symmetry_Int_Tables_number 14
_symmetry_space_group_name_Hall '-P 2yn'
_symmetry_space_group_name_H-M 'P 1 21/n 1'
_atom_sites_solution_hydrogens geom
_atom_sites_solution_primary direct
_atom_sites_solution_secondary difmap
_audit_creation_method SHELXL-97
_cell_angle_alpha 90.000(5)
_cell_angle_beta 111.143(5)
_cell_angle_gamma 90.000(5)
_cell_formula_units_Z 4
_cell_length_a 13.467(5)
_cell_length_b 32.375(5)
_cell_length_c 16.133(5)
_cell_measurement_temperature 100(2)
_cell_volume 6560(3)
_computing_cell_refinement 'SAINT 6.45 ( Bruker, 2003)'
_computing_data_collection 'SMART 5.628 (Bruker, 2003)'
_computing_data_reduction 'SAINT 6.45  (Bruker, 2003)'
_computing_molecular_graphics 'Diamond 2.1e, Ortep'
_computing_structure_refinement 'SHELXL-97 (Sheldrick, 1997)'
_computing_structure_solution SIR-97
_diffrn_ambient_temperature 100(2)
_diffrn_measured_fraction_theta_full 0.990
_diffrn_measured_fraction_theta_max 0.990
_diffrn_measurement_device_type 'Bruker SMART APEX'
_diffrn_measurement_method /w-scans
_diffrn_radiation_monochromator graphite
_diffrn_radiation_type MoK\a
_diffrn_radiation_wavelength 0.71069
_diffrn_reflns_av_R_equivalents 0.0713
_diffrn_reflns_av_sigmaI/netI 0.0974
_diffrn_reflns_limit_h_max 17
_diffrn_reflns_limit_h_min -15
_diffrn_reflns_limit_k_max 43
_diffrn_reflns_limit_k_min -42
_diffrn_reflns_limit_l_max 21
_diffrn_reflns_limit_l_min -19
_diffrn_reflns_number 43636
_diffrn_reflns_theta_full 28.33
_diffrn_reflns_theta_max 28.33
_diffrn_reflns_theta_min 2.05
_diffrn_source 'fine-focus sealed tube'
_exptl_absorpt_coefficient_mu 2.054
_exptl_absorpt_correction_T_max 0.8529
_exptl_absorpt_correction_T_min 0.6842
_exptl_absorpt_correction_type empirical
_exptl_crystal_colour Brown
_exptl_crystal_density_diffrn 1.409
_exptl_crystal_density_method 'not measured'
_exptl_crystal_description Needle
_exptl_crystal_F_000 2812
_exptl_crystal_recrystallization_method 'Acetonitrile, isopropanol, diethylether'
_exptl_crystal_size_max 0.20
_exptl_crystal_size_mid 0.10
_exptl_crystal_size_min 0.08
_refine_diff_density_max 0.8497
_refine_diff_density_min -0.7330
_refine_diff_density_rms 0.139
_refine_ls_extinction_method none
_refine_ls_goodness_of_fit_ref 1.040
_refine_ls_hydrogen_treatment constr
_refine_ls_matrix_type full
_refine_ls_number_parameters 757
_refine_ls_number_reflns 16212
_refine_ls_number_restraints 0
_refine_ls_restrained_S_all 1.040
_refine_ls_R_factor_all 0.0993
_refine_ls_R_factor_gt 0.0532
_refine_ls_shift/su_max 0.001
_refine_ls_shift/su_mean 0.000
_refine_ls_structure_factor_coef Fsqd
_refine_ls_weighting_details 'calc w=1/[\s^2^(Fo^2^)+(0.0404P)^2^+0.0000P] where P=(Fo^2^+2Fc^2^)/3'
_refine_ls_weighting_scheme calc
_refine_ls_wR_factor_gt 0.0960
_refine_ls_wR_factor_ref 0.1195
_reflns_number_gt 10380
_reflns_number_total 16212
_reflns_threshold_expression >2sigma(I)
_cod_data_source_file ic7006777-file009.cif
_cod_data_source_block 23febbm
_cod_depositor_comments
;
The following automatic conversions were performed:

'_exptl_absorpt_correction_type' value 'Empirical' changed to
'empirical' according to
/usr/data/users/saulius/automatic-downloads/retrospective/ACS/lib/dictionaries/cif_core.dic
dictionary named 'cif_core.dic' version 2.4.2 from 2011-04-26.

Automatic conversion script
Id: cif_fix_values 2281 2013-09-26 08:29:07Z andrius 
;
_cod_original_sg_symbol_H-M 'P 21/n'
_cod_database_code 4339084

loop_
_symmetry_equiv_pos_as_xyz
'x, y, z'
'-x+1/2, y+1/2, -z+1/2'
'-x, -y, -z'
'x-1/2, -y-1/2, z-1/2'

loop_
_atom_site_label
_atom_site_type_symbol
_atom_site_fract_x
_atom_site_fract_y
_atom_site_fract_z
_atom_site_U_iso_or_equiv
_atom_site_adp_type
_atom_site_occupancy
_atom_site_symmetry_multiplicity
_atom_site_calc_flag
_atom_site_refinement_flags
W1 W 0.656999(16) 0.121757(6) 0.163868(13) 0.03119(7) Uani 1 1 d .
P1 P 0.86166(11) 0.10482(4) 0.71941(10) 0.0394(3) Uani 1 1 d .
P2 P 0.27447(13) 0.15480(5) 0.52147(10) 0.0467(4) Uani 1 1 d .
S1 S 0.60904(11) 0.18222(4) 0.22243(10) 0.0442(4) Uani 1 1 d .
S2 S 0.81396(11) 0.16022(4) 0.18843(10) 0.0451(4) Uani 1 1 d .
S3 S 0.58211(11) 0.08964(4) 0.25991(9) 0.0404(3) Uani 1 1 d .
S4 S 0.77882(11) 0.06632(4) 0.21363(9) 0.0436(4) Uani 1 1 d .
S5 S 0.47750(11) 0.12481(4) 0.05470(9) 0.0438(3) Uani 1 1 d .
S6 S 0.66651(11) 0.10768(5) 0.01830(9) 0.0439(3) Uani 1 1 d .
O1 O 0.3881(14) 0.0079(7) 0.0125(19) 0.261(14) Uani 0.50 1 d P
H1 H 0.3896 0.0025 0.0626 0.391 Uiso 0.50 1 calc PR
N1 N 0.9642(5) 0.2553(2) 0.2662(5) 0.108(3) Uani 1 1 d .
N2 N 0.6864(7) 0.2835(2) 0.3259(6) 0.139(3) Uani 1 1 d .
N3 N 0.6158(4) 0.00877(17) 0.4324(4) 0.0681(16) Uani 1 1 d .
N4 N 0.8728(6) -0.0208(2) 0.3718(5) 0.105(3) Uani 1 1 d .
C1 C 0.8046(5) 0.20780(16) 0.2367(4) 0.0446(14) Uani 1 1 d .
C2 C 0.8921(6) 0.2347(2) 0.2542(5) 0.0683(19) Uani 1 1 d .
C3 C 0.7144(5) 0.21643(16) 0.2521(4) 0.0470(15) Uani 1 1 d .
C4 C 0.7006(6) 0.2546(2) 0.2928(5) 0.079(2) Uani 1 1 d .
C5 C 0.7476(4) 0.03815(15) 0.2926(3) 0.0386(13) Uani 1 1 d .
C6 C 0.8163(5) 0.0046(2) 0.3360(4) 0.0596(18) Uani 1 1 d .
C7 C 0.6627(4) 0.04855(15) 0.3131(3) 0.0378(12) Uani 1 1 d .
C8 C 0.6366(4) 0.02626(18) 0.3796(4) 0.0470(14) Uani 1 1 d .
C9 C 0.3792(4) 0.13950(19) 0.0999(4) 0.0451(14) Uani 1 1 d .
C10 C 0.3413(5) 0.1787(2) 0.0910(5) 0.073(2) Uani 1 1 d .
H10 H 0.3715 0.1990 0.0668 0.087 Uiso 1 1 calc R
C11 C 0.2574(6) 0.1883(3) 0.1181(6) 0.095(3) Uani 1 1 d .
H11 H 0.2291 0.2149 0.1089 0.114 Uiso 1 1 calc R
C12 C 0.2159(7) 0.1599(4) 0.1578(6) 0.103(3) Uani 1 1 d .
H12 H 0.1620 0.1672 0.1783 0.123 Uiso 1 1 calc R
C13 C 0.2531(6) 0.1210(3) 0.1674(5) 0.087(3) Uani 1 1 d .
H13 H 0.2239 0.1012 0.1938 0.104 Uiso 1 1 calc R
C14 C 0.3348(5) 0.1099(2) 0.1383(4) 0.0601(17) Uani 1 1 d .
H14 H 0.3596 0.0828 0.1445 0.072 Uiso 1 1 calc R
C15 C 0.7983(4) 0.09525(18) 0.0252(3) 0.0444(14) Uani 1 1 d .
C16 C 0.8650(5) 0.1258(2) 0.0146(4) 0.0602(17) Uani 1 1 d .
H16 H 0.8413 0.1530 0.0052 0.072 Uiso 1 1 calc R
C17 C 0.9664(6) 0.1161(3) 0.0178(5) 0.084(3) Uani 1 1 d .
H17 H 1.0105 0.1367 0.0100 0.101 Uiso 1 1 calc R
C18 C 1.0016(6) 0.0761(3) 0.0326(5) 0.091(3) Uani 1 1 d .
H18 H 1.0703 0.0696 0.0360 0.109 Uiso 1 1 calc R
C19 C 0.9362(6) 0.0459(3) 0.0422(4) 0.076(2) Uani 1 1 d .
H19 H 0.9607 0.0188 0.0522 0.091 Uiso 1 1 calc R
C20 C 0.8343(5) 0.0550(2) 0.0372(4) 0.0577(17) Uani 1 1 d .
H20 H 0.7897 0.0339 0.0420 0.069 Uiso 1 1 calc R
C21 C 0.1890(5) 0.19777(18) 0.5181(4) 0.0519(15) Uani 1 1 d .
C22 C 0.0901(6) 0.1901(2) 0.5220(6) 0.089(3) Uani 1 1 d .
H22 H 0.0695 0.1632 0.5279 0.107 Uiso 1 1 calc R
C23 C 0.0217(6) 0.2225(3) 0.5171(6) 0.104(3) Uani 1 1 d .
H23 H -0.0451 0.2175 0.5195 0.125 Uiso 1 1 calc R
C24 C 0.0523(8) 0.2622(3) 0.5085(5) 0.090(3) Uani 1 1 d .
H24 H 0.0062 0.2841 0.5050 0.108 Uiso 1 1 calc R
C25 C 0.1488(7) 0.2694(2) 0.5054(5) 0.076(2) Uani 1 1 d .
H25 H 0.1690 0.2964 0.4994 0.092 Uiso 1 1 calc R
C26 C 0.2185(6) 0.23772(19) 0.5109(4) 0.0595(17) Uani 1 1 d .
H26 H 0.2857 0.2434 0.5097 0.071 Uiso 1 1 calc R
C27 C 0.3817(5) 0.17185(19) 0.4885(4) 0.0522(15) Uani 1 1 d .
C28 C 0.3834(5) 0.1636(2) 0.4051(4) 0.0611(17) Uani 1 1 d .
H28 H 0.3305 0.1475 0.3652 0.073 Uiso 1 1 calc R
C29 C 0.4642(7) 0.1797(3) 0.3815(6) 0.085(2) Uani 1 1 d .
H29 H 0.4661 0.1741 0.3255 0.102 Uiso 1 1 calc R
C30 C 0.5400(7) 0.2032(3) 0.4384(7) 0.097(3) Uani 1 1 d .
H30 H 0.5928 0.2144 0.4206 0.116 Uiso 1 1 calc R
C31 C 0.5417(6) 0.2114(3) 0.5229(6) 0.099(3) Uani 1 1 d .
H31 H 0.5957 0.2273 0.5624 0.119 Uiso 1 1 calc R
C32 C 0.4614(6) 0.1954(2) 0.5474(5) 0.078(2) Uani 1 1 d .
H32 H 0.4610 0.2006 0.6040 0.094 Uiso 1 1 calc R
C33 C 0.2030(5) 0.07518(18) 0.4665(4) 0.0584(17) Uani 1 1 d .
H33 H 0.2474 0.0661 0.5223 0.070 Uiso 1 1 calc R
C34 C 0.1425(6) 0.0473(2) 0.4031(6) 0.081(2) Uani 1 1 d .
H34 H 0.1474 0.0193 0.4165 0.097 Uiso 1 1 calc R
C35 C 0.0768(6) 0.0599(2) 0.3226(5) 0.076(2) Uani 1 1 d .
H35 H 0.0378 0.0405 0.2810 0.092 Uiso 1 1 calc R
C36 C 0.0671(5) 0.1011(2) 0.3016(4) 0.0628(18) Uani 1 1 d .
H36 H 0.0206 0.1097 0.2462 0.075 Uiso 1 1 calc R
C37 C 0.1260(5) 0.12981(19) 0.3622(4) 0.0563(16) Uani 1 1 d .
H37 H 0.1191 0.1578 0.3479 0.068 Uiso 1 1 calc R
C38 C 0.1960(4) 0.11691(16) 0.4450(4) 0.0445(14) Uani 1 1 d .
C39 C 0.3328(5) 0.13498(19) 0.6317(4) 0.0497(15) Uani 1 1 d .
C40 C 0.4109(6) 0.1048(2) 0.6492(5) 0.075(2) Uani 1 1 d .
H40 H 0.4305 0.0942 0.6037 0.089 Uiso 1 1 calc R
C41 C 0.4589(6) 0.0908(3) 0.7353(6) 0.088(2) Uani 1 1 d .
H41 H 0.5100 0.0701 0.7471 0.106 Uiso 1 1 calc R
C42 C 0.4335(7) 0.1065(3) 0.8034(5) 0.100(3) Uani 1 1 d .
H42 H 0.4677 0.0969 0.8611 0.120 Uiso 1 1 calc R
C43 C 0.3579(8) 0.1362(3) 0.7862(5) 0.092(3) Uani 1 1 d .
H43 H 0.3408 0.1472 0.8326 0.111 Uiso 1 1 calc R
C44 C 0.3051(6) 0.1505(2) 0.6997(5) 0.075(2) Uani 1 1 d .
H44 H 0.2518 0.1703 0.6883 0.090 Uiso 1 1 calc R
C45 C 0.8093(5) 0.15092(18) 0.7493(4) 0.0505(15) Uani 1 1 d .
C46 C 0.7232(5) 0.1495(2) 0.7776(4) 0.0694(19) Uani 1 1 d .
H46 H 0.6919 0.1243 0.7820 0.083 Uiso 1 1 calc R
C47 C 0.6848(7) 0.1860(3) 0.7990(6) 0.105(3) Uani 1 1 d .
H47 H 0.6273 0.1854 0.8180 0.126 Uiso 1 1 calc R
C48 C 0.7292(9) 0.2223(3) 0.7928(6) 0.117(4) Uani 1 1 d .
H48 H 0.7022 0.2464 0.8077 0.141 Uiso 1 1 calc R
C49 C 0.8132(8) 0.2244(2) 0.7649(5) 0.097(3) Uani 1 1 d .
H49 H 0.8435 0.2499 0.7620 0.116 Uiso 1 1 calc R
C50 C 0.8539(6) 0.1889(2) 0.7410(4) 0.0683(19) Uani 1 1 d .
H50 H 0.9096 0.1904 0.7199 0.082 Uiso 1 1 calc R
C51 C 0.8611(4) 0.11078(16) 0.6097(4) 0.0410(13) Uani 1 1 d .
C52 C 0.9345(5) 0.09078(18) 0.5829(4) 0.0526(15) Uani 1 1 d .
H52 H 0.9876 0.0749 0.6235 0.063 Uiso 1 1 calc R
C53 C 0.9302(5) 0.0939(2) 0.4967(4) 0.0594(17) Uani 1 1 d .
H53 H 0.9793 0.0797 0.4791 0.071 Uiso 1 1 calc R
C54 C 0.8543(6) 0.1178(2) 0.4370(4) 0.0670(19) Uani 1 1 d .
H54 H 0.8532 0.1203 0.3792 0.080 Uiso 1 1 calc R
C55 C 0.7803(6) 0.1378(2) 0.4610(4) 0.071(2) Uani 1 1 d .
H55 H 0.7283 0.1538 0.4197 0.085 Uiso 1 1 calc R
C56 C 0.7825(5) 0.1344(2) 0.5469(4) 0.0610(17) Uani 1 1 d .
H56 H 0.7314 0.1479 0.5631 0.073 Uiso 1 1 calc R
C57 C 0.7797(4) 0.06172(17) 0.7226(4) 0.0441(14) Uani 1 1 d .
C58 C 0.7877(5) 0.0456(2) 0.8051(4) 0.0666(19) Uani 1 1 d .
H58 H 0.8356 0.0568 0.8573 0.080 Uiso 1 1 calc R
C59 C 0.7236(6) 0.0130(2) 0.8082(5) 0.084(2) Uani 1 1 d .
H59 H 0.7277 0.0023 0.8628 0.100 Uiso 1 1 calc R
C60 C 0.6545(6) -0.0037(2) 0.7319(5) 0.079(2) Uani 1 1 d .
H60 H 0.6114 -0.0257 0.7353 0.095 Uiso 1 1 calc R
C61 C 0.6470(5) 0.0109(2) 0.6512(5) 0.079(2) Uani 1 1 d .
H61 H 0.6005 -0.0013 0.5996 0.094 Uiso 1 1 calc R
C62 C 0.7098(5) 0.04446(19) 0.6461(4) 0.0551(16) Uani 1 1 d .
H62 H 0.7042 0.0551 0.5911 0.066 Uiso 1 1 calc R
C63 C 0.9953(4) 0.09467(16) 0.7941(3) 0.0388(12) Uani 1 1 d .
C64 C 1.0589(5) 0.12598(18) 0.8425(4) 0.0549(16) Uani 1 1 d .
H64 H 1.0319 0.1526 0.8390 0.066 Uiso 1 1 calc R
C65 C 1.1624(5) 0.1179(2) 0.8961(5) 0.070(2) Uani 1 1 d .
H65 H 1.2050 0.1389 0.9299 0.085 Uiso 1 1 calc R
C66 C 1.2024(5) 0.0789(2) 0.8997(4) 0.0665(19) Uani 1 1 d .
H66 H 1.2726 0.0735 0.9357 0.080 Uiso 1 1 calc R
C67 C 1.1407(5) 0.0479(2) 0.8511(4) 0.0636(18) Uani 1 1 d .
H67 H 1.1690 0.0215 0.8531 0.076 Uiso 1 1 calc R
C68 C 1.0359(5) 0.05550(18) 0.7988(4) 0.0536(16) Uani 1 1 d .
H68 H 0.9929 0.0341 0.7667 0.064 Uiso 1 1 calc R
C69 C 0.4710(15) 0.0050(9) 0.011(3) 0.152(15) Uani 0.50 1 d P
H69 H 0.4882 0.0345 0.0144 0.182 Uiso 0.50 1 calc PR
C70 C 0.5420(16) -0.0058(4) 0.0820(8) 0.204(8) Uani 1 1 d .
H70A H 0.5172 -0.0018 0.1303 0.306 Uiso 1 1 calc R
H70B H 0.6046 0.0105 0.0919 0.306 Uiso 1 1 calc R
H70C H 0.5586 -0.0345 0.0786 0.306 Uiso 1 1 calc R

loop_
_atom_site_aniso_label
_atom_site_aniso_U_11
_atom_site_aniso_U_22
_atom_site_aniso_U_33
_atom_site_aniso_U_23
_atom_site_aniso_U_13
_atom_site_aniso_U_12
W1 0.03122(12) 0.03317(11) 0.02786(12) 0.00121(10) 0.00907(9) -0.00068(10)
P1 0.0383(8) 0.0422(8) 0.0347(8) -0.0013(6) 0.0097(7) 0.0023(6)
P2 0.0505(10) 0.0493(9) 0.0425(9) -0.0015(7) 0.0194(8) -0.0029(7)
S1 0.0483(9) 0.0393(8) 0.0500(9) -0.0058(7) 0.0237(8) -0.0051(6)
S2 0.0367(8) 0.0495(8) 0.0484(9) -0.0028(7) 0.0143(7) -0.0063(6)
S3 0.0347(8) 0.0474(8) 0.0407(8) 0.0097(6) 0.0154(7) 0.0043(6)
S4 0.0475(9) 0.0478(8) 0.0411(9) 0.0109(7) 0.0226(7) 0.0119(7)
S5 0.0349(8) 0.0554(9) 0.0382(8) -0.0009(7) 0.0098(6) 0.0016(7)
S6 0.0416(8) 0.0566(9) 0.0310(8) -0.0017(6) 0.0101(7) -0.0012(7)
O1 0.083(13) 0.32(3) 0.40(4) 0.09(2) 0.110(18) 0.088(15)
N1 0.092(5) 0.114(6) 0.117(6) -0.027(5) 0.037(5) -0.065(5)
N2 0.187(9) 0.079(5) 0.201(9) -0.071(6) 0.132(8) -0.041(5)
N3 0.065(4) 0.083(4) 0.056(4) 0.029(3) 0.021(3) -0.006(3)
N4 0.120(6) 0.108(5) 0.102(5) 0.055(4) 0.058(5) 0.076(5)
C1 0.046(4) 0.043(3) 0.043(4) 0.000(3) 0.014(3) -0.015(3)
C2 0.076(5) 0.066(4) 0.063(5) -0.016(4) 0.025(4) -0.025(4)
C3 0.067(4) 0.035(3) 0.044(4) -0.009(3) 0.026(3) -0.017(3)
C4 0.111(7) 0.054(4) 0.095(6) -0.023(4) 0.063(5) -0.028(4)
C5 0.044(3) 0.037(3) 0.033(3) 0.008(2) 0.011(3) 0.009(2)
C6 0.066(5) 0.061(4) 0.060(4) 0.020(3) 0.034(4) 0.019(3)
C7 0.044(3) 0.034(3) 0.032(3) 0.004(2) 0.010(3) 0.000(2)
C8 0.042(4) 0.053(4) 0.042(4) 0.006(3) 0.009(3) 0.000(3)
C9 0.024(3) 0.065(4) 0.035(3) -0.011(3) -0.003(2) -0.002(3)
C10 0.052(4) 0.061(4) 0.097(6) -0.013(4) 0.017(4) 0.003(3)
C11 0.064(6) 0.101(7) 0.105(7) -0.043(6) 0.014(5) 0.022(5)
C12 0.054(6) 0.176(11) 0.079(6) -0.033(7) 0.024(5) 0.019(6)
C13 0.044(4) 0.165(9) 0.058(5) -0.001(5) 0.028(4) -0.005(5)
C14 0.037(4) 0.089(5) 0.048(4) 0.005(3) 0.009(3) 0.001(3)
C15 0.048(4) 0.059(4) 0.026(3) -0.006(3) 0.012(3) 0.001(3)
C16 0.063(4) 0.074(5) 0.049(4) -0.005(3) 0.027(3) -0.012(4)
C17 0.073(6) 0.130(8) 0.059(5) -0.032(5) 0.034(4) -0.029(5)
C18 0.049(5) 0.175(10) 0.058(5) -0.020(6) 0.030(4) 0.006(6)
C19 0.080(6) 0.105(6) 0.053(5) 0.009(4) 0.038(4) 0.036(5)
C20 0.058(4) 0.079(5) 0.044(4) -0.003(3) 0.029(3) 0.010(3)
C21 0.058(4) 0.049(4) 0.055(4) -0.005(3) 0.028(3) -0.004(3)
C22 0.086(6) 0.053(4) 0.150(8) -0.015(5) 0.070(6) -0.005(4)
C23 0.071(6) 0.079(6) 0.179(10) -0.019(6) 0.066(6) 0.003(5)
C24 0.115(8) 0.075(6) 0.077(6) -0.023(5) 0.031(6) 0.029(5)
C25 0.105(7) 0.056(4) 0.065(5) -0.008(4) 0.025(5) 0.001(4)
C26 0.075(5) 0.051(4) 0.052(4) -0.010(3) 0.024(4) -0.004(3)
C27 0.047(4) 0.065(4) 0.049(4) 0.002(3) 0.023(3) -0.005(3)
C28 0.059(4) 0.077(5) 0.052(4) -0.002(3) 0.025(4) 0.002(3)
C29 0.077(6) 0.109(7) 0.079(6) 0.017(5) 0.041(5) 0.005(5)
C30 0.066(6) 0.124(8) 0.120(8) 0.028(6) 0.058(6) -0.001(5)
C31 0.061(5) 0.118(7) 0.115(8) 0.005(6) 0.029(5) -0.028(5)
C32 0.072(5) 0.103(6) 0.064(5) -0.016(4) 0.030(4) -0.029(4)
C33 0.061(4) 0.049(4) 0.061(4) 0.005(3) 0.017(4) 0.012(3)
C34 0.085(6) 0.048(4) 0.097(7) -0.023(4) 0.017(5) -0.003(4)
C35 0.060(5) 0.087(6) 0.072(6) -0.035(5) 0.011(4) -0.004(4)
C36 0.048(4) 0.075(5) 0.052(4) -0.007(4) 0.002(3) 0.008(3)
C37 0.060(4) 0.051(4) 0.055(4) 0.003(3) 0.017(4) -0.001(3)
C38 0.043(3) 0.045(3) 0.045(4) -0.004(3) 0.015(3) -0.001(3)
C39 0.052(4) 0.058(4) 0.037(4) 0.004(3) 0.013(3) -0.005(3)
C40 0.071(5) 0.103(6) 0.044(4) 0.008(4) 0.015(4) 0.006(4)
C41 0.073(6) 0.106(7) 0.072(6) 0.021(5) 0.009(5) 0.007(5)
C42 0.088(7) 0.146(9) 0.044(5) 0.014(5) -0.003(5) -0.023(6)
C43 0.116(8) 0.120(7) 0.042(5) -0.003(5) 0.029(5) -0.011(6)
C44 0.095(6) 0.084(5) 0.053(5) -0.006(4) 0.035(4) -0.005(4)
C45 0.049(4) 0.050(4) 0.044(4) -0.003(3) 0.007(3) 0.009(3)
C46 0.067(5) 0.075(5) 0.058(5) -0.004(4) 0.013(4) 0.024(4)
C47 0.105(8) 0.129(8) 0.086(7) 0.002(6) 0.041(6) 0.064(7)
C48 0.141(10) 0.100(8) 0.089(7) -0.021(6) 0.014(7) 0.069(7)
C49 0.129(8) 0.050(5) 0.087(7) -0.009(4) 0.009(6) 0.021(5)
C50 0.079(5) 0.059(4) 0.056(4) 0.002(3) 0.012(4) 0.014(4)
C51 0.040(3) 0.041(3) 0.038(3) 0.001(2) 0.008(3) -0.001(2)
C52 0.050(4) 0.062(4) 0.049(4) 0.006(3) 0.023(3) 0.008(3)
C53 0.060(4) 0.075(5) 0.052(4) -0.001(4) 0.030(4) 0.005(4)
C54 0.085(5) 0.078(5) 0.035(4) -0.010(4) 0.019(4) -0.021(4)
C55 0.084(6) 0.078(5) 0.042(4) 0.015(4) 0.013(4) 0.008(4)
C56 0.057(4) 0.072(4) 0.050(4) 0.001(3) 0.014(3) 0.016(3)
C57 0.042(3) 0.049(3) 0.042(4) 0.003(3) 0.016(3) -0.003(3)
C58 0.067(5) 0.085(5) 0.043(4) 0.002(4) 0.014(4) -0.021(4)
C59 0.084(6) 0.111(6) 0.046(5) 0.018(4) 0.011(4) -0.032(5)
C60 0.073(5) 0.092(6) 0.073(6) 0.007(5) 0.026(5) -0.029(4)
C61 0.068(5) 0.098(6) 0.065(5) -0.016(4) 0.019(4) -0.036(4)
C62 0.052(4) 0.067(4) 0.044(4) -0.007(3) 0.014(3) -0.016(3)
C63 0.039(3) 0.043(3) 0.031(3) 0.001(2) 0.008(3) 0.002(2)
C64 0.044(4) 0.056(4) 0.057(4) -0.004(3) 0.011(3) -0.002(3)
C65 0.050(4) 0.079(5) 0.066(5) -0.008(4) 0.001(4) -0.014(4)
C66 0.042(4) 0.094(6) 0.052(4) 0.008(4) 0.004(3) 0.012(4)
C67 0.057(4) 0.063(4) 0.064(5) 0.013(4) 0.013(4) 0.022(3)
C68 0.055(4) 0.049(4) 0.044(4) -0.003(3) 0.002(3) 0.002(3)
C69 0.044(18) 0.14(2) 0.20(3) 0.01(2) -0.05(2) 0.029(16)
C70 0.35(3) 0.079(8) 0.133(12) -0.012(8) 0.022(14) -0.079(11)

loop_
_atom_type_symbol
_atom_type_description
_atom_type_scat_dispersion_real
_atom_type_scat_dispersion_imag
_atom_type_scat_source
C C 0.0033 0.0016 'International Tables Vol C Tables 4.2.6.8 and 6.1.1.4'
H H 0.0000 0.0000 'International Tables Vol C Tables 4.2.6.8 and 6.1.1.4'
N N 0.0061 0.0033 'International Tables Vol C Tables 4.2.6.8 and 6.1.1.4'
O O 0.0106 0.0060 'International Tables Vol C Tables 4.2.6.8 and 6.1.1.4'
P P 0.1023 0.0942 'International Tables Vol C Tables 4.2.6.8 and 6.1.1.4'
S S 0.1246 0.1234 'International Tables Vol C Tables 4.2.6.8 and 6.1.1.4'
W W -0.8490 6.8722 'International Tables Vol C Tables 4.2.6.8 and 6.1.1.4'

loop_
_geom_angle_atom_site_label_1
_geom_angle_atom_site_label_2
_geom_angle_atom_site_label_3
_geom_angle
_geom_angle_site_symmetry_1
S2 W1 S1 81.56(5) .
S2 W1 S4 82.76(5) .
S1 W1 S4 138.45(5) .
S2 W1 S3 133.44(5) .
S1 W1 S3 81.95(5) .
S4 W1 S3 81.50(5) .
S2 W1 S5 134.26(5) .
S1 W1 S5 84.95(5) .
S4 W1 S5 131.62(5) .
S3 W1 S5 86.85(5) .
S2 W1 S6 84.57(5) .
S1 W1 S6 131.02(5) .
S4 W1 S6 85.08(5) .
S3 W1 S6 136.80(5) .
S5 W1 S6 72.14(5) .
C51 P1 C45 108.5(3) .
C51 P1 C57 109.4(3) .
C45 P1 C57 109.6(3) .
C51 P1 C63 109.3(2) .
C45 P1 C63 111.6(3) .
C57 P1 C63 108.4(3) .
C39 P2 C38 112.3(3) .
C39 P2 C21 110.9(3) .
C38 P2 C21 107.3(3) .
C39 P2 C27 107.1(3) .
C38 P2 C27 110.1(3) .
C21 P2 C27 109.2(3) .
C3 S1 W1 109.1(2) .
C1 S2 W1 109.56(19) .
C7 S3 W1 108.76(18) .
C5 S4 W1 108.97(18) .
C9 S5 W1 113.88(18) .
C15 S6 W1 112.25(18) .
C3 C1 C2 125.2(5) .
C3 C1 S2 118.5(4) .
C2 C1 S2 116.3(5) .
N1 C2 C1 177.1(8) .
C1 C3 C4 122.1(5) .
C1 C3 S1 121.2(4) .
C4 C3 S1 116.6(5) .
N2 C4 C3 176.7(8) .
C7 C5 C6 121.8(5) .
C7 C5 S4 120.1(4) .
C6 C5 S4 118.1(4) .
N4 C6 C5 177.6(9) .
C5 C7 C8 121.1(5) .
C5 C7 S3 120.4(4) .
C8 C7 S3 118.5(4) .
N3 C8 C7 179.7(7) .
C10 C9 C14 119.2(6) .
C10 C9 S5 120.7(5) .
C14 C9 S5 119.9(5) .
C9 C10 C11 119.8(7) .
C12 C11 C10 121.2(8) .
C13 C12 C11 119.5(8) .
C12 C13 C14 120.7(8) .
C9 C14 C13 119.5(7) .
C20 C15 C16 118.8(6) .
C20 C15 S6 120.9(5) .
C16 C15 S6 120.3(5) .
C17 C16 C15 120.4(7) .
C18 C17 C16 119.8(8) .
C19 C18 C17 120.1(7) .
C18 C19 C20 120.7(7) .
C19 C20 C15 120.1(7) .
C26 C21 C22 119.2(6) .
C26 C21 P2 122.2(5) .
C22 C21 P2 118.6(5) .
C23 C22 C21 119.7(7) .
C24 C23 C22 120.1(7) .
C25 C24 C23 119.8(7) .
C24 C25 C26 121.3(7) .
C25 C26 C21 119.9(7) .
C28 C27 C32 119.8(6) .
C28 C27 P2 121.8(5) .
C32 C27 P2 118.3(5) .
C29 C28 C27 119.3(7) .
C30 C29 C28 120.5(8) .
C29 C30 C31 121.6(8) .
C32 C31 C30 118.4(8) .
C31 C32 C27 120.4(7) .
C34 C33 C38 118.6(6) .
C35 C34 C33 121.6(7) .
C34 C35 C36 120.3(7) .
C35 C36 C37 120.2(6) .
C36 C37 C38 119.8(6) .
C33 C38 C37 119.5(6) .
C33 C38 P2 121.6(5) .
C37 C38 P2 118.9(4) .
C44 C39 C40 119.9(6) .
C44 C39 P2 121.0(5) .
C40 C39 P2 119.0(5) .
C41 C40 C39 118.7(7) .
C42 C41 C40 121.9(8) .
C43 C42 C41 119.2(8) .
C42 C43 C44 120.9(8) .
C39 C44 C43 119.3(7) .
C46 C45 C50 119.9(6) .
C46 C45 P1 121.0(5) .
C50 C45 P1 119.0(5) .
C47 C46 C45 118.9(8) .
C48 C47 C46 121.0(9) .
C47 C48 C49 121.1(9) .
C48 C49 C50 120.7(9) .
C49 C50 C45 118.4(7) .
C52 C51 C56 118.2(5) .
C52 C51 P1 121.1(4) .
C56 C51 P1 120.7(4) .
C53 C52 C51 120.7(6) .
C54 C53 C52 120.3(6) .
C55 C54 C53 120.6(6) .
C54 C55 C56 119.8(6) .
C55 C56 C51 120.5(6) .
C62 C57 C58 119.8(5) .
C62 C57 P1 121.5(4) .
C58 C57 P1 118.8(5) .
C59 C58 C57 119.1(6) .
C60 C59 C58 120.5(7) .
C61 C60 C59 121.3(7) .
C60 C61 C62 119.4(7) .
C57 C62 C61 119.9(6) .
C68 C63 C64 119.7(5) .
C68 C63 P1 119.2(4) .
C64 C63 P1 120.9(4) .
C63 C64 C65 120.0(6) .
C66 C65 C64 119.8(6) .
C67 C66 C65 120.6(6) .
C66 C67 C68 119.9(6) .
C63 C68 C67 119.9(6) .
C69 C69 O1 157(5) 3_655
C69 C69 C70 78(2) 3_655
O1 C69 C70 116(4) .

loop_
_geom_bond_atom_site_label_1
_geom_bond_atom_site_label_2
_geom_bond_distance
_geom_bond_site_symmetry_2
W1 S2 2.3604(15) .
W1 S1 2.3627(14) .
W1 S4 2.3680(14) .
W1 S3 2.3719(14) .
W1 S5 2.4256(16) .
W1 S6 2.4405(16) .
P1 C51 1.778(6) .
P1 C45 1.789(6) .
P1 C57 1.791(5) .
P1 C63 1.798(5) .
P2 C39 1.785(6) .
P2 C38 1.790(6) .
P2 C21 1.794(6) .
P2 C27 1.797(6) .
S1 C3 1.726(5) .
S2 C1 1.751(6) .
S3 C7 1.735(5) .
S4 C5 1.737(5) .
S5 C9 1.791(6) .
S6 C15 1.785(6) .
O1 C69 1.13(2) .
N1 C2 1.134(7) .
N2 C4 1.126(8) .
N3 C8 1.139(6) .
N4 C6 1.128(7) .
C1 C3 1.353(7) .
C1 C2 1.410(8) .
C3 C4 1.443(8) .
C5 C7 1.343(7) .
C5 C6 1.434(8) .
C7 C8 1.438(7) .
C9 C10 1.355(8) .
C9 C14 1.388(8) .
C10 C11 1.388(9) .
C11 C12 1.353(11) .
C12 C13 1.344(11) .
C13 C14 1.390(9) .
C15 C20 1.380(8) .
C15 C16 1.387(8) .
C16 C17 1.384(9) .
C17 C18 1.370(11) .
C18 C19 1.363(10) .
C19 C20 1.377(8) .
C21 C26 1.370(8) .
C21 C22 1.379(8) .
C22 C23 1.379(9) .
C23 C24 1.372(10) .
C24 C25 1.339(10) .
C25 C26 1.370(9) .
C27 C28 1.379(8) .
C27 C32 1.380(8) .
C28 C29 1.378(9) .
C29 C30 1.338(10) .
C30 C31 1.381(11) .
C31 C32 1.379(9) .
C33 C34 1.387(9) .
C33 C38 1.390(7) .
C34 C35 1.342(9) .
C35 C36 1.373(9) .
C36 C37 1.373(8) .
C37 C38 1.393(8) .
C39 C44 1.375(8) .
C39 C40 1.388(9) .
C40 C41 1.380(9) .
C41 C42 1.361(11) .
C42 C43 1.356(11) .
C43 C44 1.396(10) .
C45 C46 1.393(8) .
C45 C50 1.397(8) .
C46 C47 1.384(9) .
C47 C48 1.337(12) .
C48 C49 1.360(12) .
C49 C50 1.386(9) .
C51 C52 1.375(7) .
C51 C56 1.400(8) .
C52 C53 1.374(8) .
C53 C54 1.363(9) .
C54 C55 1.358(9) .
C55 C56 1.379(8) .
C57 C62 1.372(7) .
C57 C58 1.398(8) .
C58 C59 1.376(8) .
C59 C60 1.359(9) .
C60 C61 1.356(9) .
C61 C62 1.398(8) .
C63 C68 1.373(7) .
C63 C64 1.374(7) .
C64 C65 1.375(8) .
C65 C66 1.367(8) .
C66 C67 1.357(9) .
C67 C68 1.381(8) .
C69 C69 1.02(6) 3_655
C69 C70 1.25(3) .
